data_2242509
loop_
_publ_author_name
'Partl, Gabriel Julian'
'Nussbaumer, Felix'
'Schlapp-Hackl, Inge'
'Schuh, Walter'
'Kopacka, Holger'
'Wurst, Klaus'
'Peringer, Paul'

_publ_section_title
;
 Crystal structures of four new iridium complexes, each containing a
 highly flexible carbodiphosphorane PCP pincer ligand
;
_journal_coeditor_code SU5440
_journal_issue 6
_journal_name_full 'Acta Crystallographica Section E'
_journal_page_first 846
_journal_page_last 852
_journal_paper_doi 10.1107/S2056989018007569
_journal_volume 74
_journal_year 2018
_chemical_formula_iupac '[Ir (C51 H44 P4) Cl H] Cl, C3 H6 O'
_chemical_formula_moiety '[(C51 H44 P4)Ir(H)Cl], Cl, (CH3)2 C O'
_chemical_formula_sum 'C54 H51 Cl2 Ir O P4'
_chemical_formula_weight 1102.93
_chemical_name_systematic
'Dichloridohydrido(1,1,3,3,5,5,7,7-octaphenyl-1,5\l^5^,7-triphospha-3-phosphoniahept-4-en-4-yl)iridium(III) acetone monosolvate'
_space_group_IT_number 14
_symmetry_cell_setting monoclinic
_symmetry_space_group_name_Hall '-P 2yn'
_symmetry_space_group_name_H-M 'P 1 21/n 1'
_atom_sites_solution_hydrogens geom
_atom_sites_solution_primary direct
_atom_sites_solution_secondary difmap
_audit_creation_method SHELXL-97
_cell_angle_alpha 90.00
_cell_angle_beta 101.586(2)
_cell_angle_gamma 90.00
_cell_formula_units_Z 4
_cell_length_a 18.7964(4)
_cell_length_b 13.7444(2)
_cell_length_c 18.8487(4)
_cell_measurement_reflns_used 78297
_cell_measurement_temperature 233(2)
_cell_measurement_theta_max 25.3
_cell_measurement_theta_min 1.0
_cell_volume 4770.25(16)
_computing_cell_refinement
;
COLLECT (Nonius, 1998)
;
_computing_data_collection
;
COLLECT (Nonius, 1998)
;
_computing_data_reduction
;
DENZO and SCALEPACK (Otwinowski & Minor, 1997)
;
_computing_molecular_graphics
;
Ortep-3 for Windows (Farrugia, 2012) and Mercury (Macrae <i>et al.</i>,
2008)
;
_computing_publication_material
;
SHELXL97 (Sheldrick, 2008) and publCIF (Westrip, 2010)
;
_computing_structure_refinement
;
SHELXL97 (Sheldrick, 2008)
;
_computing_structure_solution
;
SHELXS97 (Sheldrick, 2008)
;
_diffrn_ambient_temperature 233(2)
_diffrn_measured_fraction_theta_full 0.999
_diffrn_measured_fraction_theta_max 0.999
_diffrn_measurement_device_type 'Nonius KappaCCD'
_diffrn_measurement_method 'phi- and omega scans'
_diffrn_radiation_monochromator graphite
_diffrn_radiation_source 'fine-focus sealed tube'
_diffrn_radiation_type MoK\a
_diffrn_radiation_wavelength 0.71073
_diffrn_reflns_av_R_equivalents 0.0825
_diffrn_reflns_av_sigmaI/netI 0.0732
_diffrn_reflns_limit_h_max 20
_diffrn_reflns_limit_h_min -22
_diffrn_reflns_limit_k_max 16
_diffrn_reflns_limit_k_min -16
_diffrn_reflns_limit_l_max 22
_diffrn_reflns_limit_l_min -22
_diffrn_reflns_number 27235
_diffrn_reflns_theta_full 25.00
_diffrn_reflns_theta_max 25.00
_diffrn_reflns_theta_min 1.71
_diffrn_standards_number 0
_exptl_absorpt_coefficient_mu 3.084
_exptl_absorpt_correction_type none
_exptl_crystal_colour orange
_exptl_crystal_density_diffrn 1.536
_exptl_crystal_density_method 'not measured'
_exptl_crystal_description prism
_exptl_crystal_F_000 2216
_exptl_crystal_size_max 0.15
_exptl_crystal_size_mid 0.12
_exptl_crystal_size_min 0.02
_refine_diff_density_max 0.918
_refine_diff_density_min -0.805
_refine_ls_extinction_method none
_refine_ls_goodness_of_fit_ref 1.037
_refine_ls_hydrogen_treatment constr
_refine_ls_matrix_type full
_refine_ls_number_parameters 572
_refine_ls_number_reflns 8407
_refine_ls_number_restraints 1
_refine_ls_restrained_S_all 1.037
_refine_ls_R_factor_all 0.0807
_refine_ls_R_factor_gt 0.0476
_refine_ls_shift/su_max 0.003
_refine_ls_shift/su_mean 0.000
_refine_ls_structure_factor_coef Fsqd
_refine_ls_weighting_details 'calc w=1/[\s^2^(Fo^2^)+(0.0337P)^2^+5.1790P] where P=(Fo^2^+2Fc^2^)/3'
_refine_ls_weighting_scheme calc
_refine_ls_wR_factor_gt 0.0838
_refine_ls_wR_factor_ref 0.0911
_reflns_number_gt 6069
_reflns_number_total 8407
_reflns_threshold_expression >2sigma(I)
_cod_data_source_file su5440sup1.cif
_cod_data_source_block 2
_cod_original_sg_symbol_H-M P21/n
_cod_database_code 2242509

loop_
_symmetry_equiv_pos_as_xyz
'x, y, z'
'-x+1/2, y+1/2, -z+1/2'
'-x, -y, -z'
'x-1/2, -y-1/2, z-1/2'

loop_
_atom_site_type_symbol
_atom_site_label
_atom_site_fract_x
_atom_site_fract_y
_atom_site_fract_z
_atom_site_U_iso_or_equiv
_atom_site_adp_type
_atom_site_calc_flag
_atom_site_refinement_flags
_atom_site_occupancy
_atom_site_symmetry_multiplicity
Ir Ir1 0.091292(12) 1.211417(16) 0.715827(11) 0.03564(9) Uani d D 1 1
H H1 0.104(3) 1.166(4) 0.7978(15) 0.060(17) Uiso d D 1 1
P P1 0.20108(8) 1.29145(11) 0.73550(7) 0.0364(3) Uani d . 1 1
P P2 0.10554(9) 1.40730(11) 0.80556(8) 0.0414(4) Uani d . 1 1
P P3 -0.04557(9) 1.35866(11) 0.72257(8) 0.0411(4) Uani d . 1 1
P P4 -0.02175(9) 1.14531(11) 0.70562(8) 0.0416(4) Uani d . 1 1
Cl Cl1 0.14205(9) 1.05981(10) 0.68023(8) 0.0483(4) Uani d . 1 1
Cl Cl2 0.05445(9) 1.27503(11) 0.58858(8) 0.0498(4) Uani d . 1 1
C C1 0.0437(3) 1.3354(4) 0.7520(3) 0.0399(14) Uani d . 1 1
C C2 0.1830(3) 1.4166(4) 0.7621(3) 0.0422(15) Uani d . 1 1
H H2A 0.2252 1.4430 0.7958 0.051 Uiso calc . 1 1
H H2B 0.1719 1.4590 0.7195 0.051 Uiso calc . 1 1
C C3 -0.0859(3) 1.2459(4) 0.6821(3) 0.0453(15) Uani d . 1 1
H H3A -0.0986 1.2530 0.6293 0.054 Uiso calc . 1 1
H H3B -0.1305 1.2319 0.6997 0.054 Uiso calc . 1 1
C C101 0.2483(3) 1.3090(4) 0.6612(3) 0.0386(14) Uani d . 1 1
C C102 0.2438(4) 1.2373(4) 0.6093(3) 0.0508(17) Uani d . 1 1
H H102 0.2165 1.1808 0.6127 0.061 Uiso calc . 1 1
C C103 0.2795(4) 1.2484(6) 0.5519(4) 0.0620(19) Uani d . 1 1
H H103 0.2777 1.1981 0.5179 0.074 Uiso calc . 1 1
C C104 0.3167(4) 1.3310(6) 0.5446(3) 0.0595(19) Uani d . 1 1
H H104 0.3389 1.3386 0.5044 0.071 Uiso calc . 1 1
C C105 0.3223(4) 1.4029(5) 0.5949(4) 0.0576(18) Uani d . 1 1
H H105 0.3489 1.4596 0.5901 0.069 Uiso calc . 1 1
C C106 0.2884(4) 1.3919(4) 0.6535(3) 0.0502(17) Uani d . 1 1
H H106 0.2927 1.4414 0.6885 0.060 Uiso calc . 1 1
C C107 0.2719(3) 1.2471(4) 0.8099(3) 0.0390(14) Uani d . 1 1
C C108 0.2642(4) 1.1569(5) 0.8398(3) 0.0560(18) Uani d . 1 1
H H108 0.2241 1.1177 0.8202 0.067 Uiso calc . 1 1
C C109 0.3155(4) 1.1235(5) 0.8989(4) 0.068(2) Uani d . 1 1
H H109 0.3097 1.0622 0.9192 0.082 Uiso calc . 1 1
C C110 0.3746(4) 1.1806(6) 0.9274(4) 0.064(2) Uani d . 1 1
H H110 0.4084 1.1593 0.9681 0.076 Uiso calc . 1 1
C C111 0.3840(4) 1.2682(5) 0.8964(4) 0.0597(19) Uani d . 1 1
H H111 0.4253 1.3059 0.9149 0.072 Uiso calc . 1 1
C C112 0.3331(3) 1.3019(4) 0.8379(3) 0.0494(16) Uani d . 1 1
H H112 0.3401 1.3624 0.8170 0.059 Uiso calc . 1 1
C C201 0.0773(3) 1.5290(4) 0.8238(4) 0.0484(16) Uani d . 1 1
C C202 0.0844(4) 1.6065(5) 0.7788(4) 0.066(2) Uani d . 1 1
H H202 0.1059 1.5968 0.7384 0.080 Uiso calc . 1 1
C C203 0.0603(5) 1.6974(5) 0.7929(5) 0.088(3) Uani d . 1 1
H H203 0.0655 1.7498 0.7624 0.105 Uiso calc . 1 1
C C204 0.0284(5) 1.7116(6) 0.8517(6) 0.097(3) Uani d . 1 1
H H204 0.0124 1.7742 0.8612 0.117 Uiso calc . 1 1
C C205 0.0194(5) 1.6355(7) 0.8970(5) 0.088(3) Uani d . 1 1
H H205 -0.0038 1.6451 0.9362 0.105 Uiso calc . 1 1
C C206 0.0455(4) 1.5443(5) 0.8831(4) 0.071(2) Uani d . 1 1
H H206 0.0415 1.4922 0.9144 0.085 Uiso calc . 1 1
C C207 0.1427(3) 1.3566(5) 0.8949(3) 0.0465(16) Uani d . 1 1
C C208 0.1057(4) 1.2834(6) 0.9204(4) 0.069(2) Uani d . 1 1
H H208 0.0621 1.2606 0.8918 0.083 Uiso calc . 1 1
C C209 0.1316(7) 1.2419(6) 0.9881(5) 0.100(3) Uani d . 1 1
H H209 0.1063 1.1910 1.0055 0.121 Uiso calc . 1 1
C C210 0.1956(7) 1.2778(9) 1.0290(4) 0.103(3) Uani d . 1 1
H H210 0.2131 1.2521 1.0754 0.123 Uiso calc . 1 1
C C211 0.2336(5) 1.3493(8) 1.0037(4) 0.090(3) Uani d . 1 1
H H211 0.2782 1.3703 1.0315 0.108 Uiso calc . 1 1
C C212 0.2068(4) 1.3912(6) 0.9369(3) 0.068(2) Uani d . 1 1
H H212 0.2319 1.4427 0.9202 0.082 Uiso calc . 1 1
C C301 -0.0779(3) 1.4458(4) 0.6504(3) 0.0442(15) Uani d . 1 1
C C302 -0.0310(4) 1.5011(5) 0.6200(4) 0.0568(18) Uani d . 1 1
H H302 0.0193 1.4960 0.6376 0.068 Uiso calc . 1 1
C C303 -0.0574(4) 1.5642(5) 0.5636(4) 0.0626(19) Uani d . 1 1
H H303 -0.0250 1.6025 0.5434 0.075 Uiso calc . 1 1
C C304 -0.1301(4) 1.5710(5) 0.5374(4) 0.0627(19) Uani d . 1 1
H H304 -0.1481 1.6146 0.4996 0.075 Uiso calc . 1 1
C C305 -0.1768(4) 1.5148(6) 0.5658(4) 0.068(2) Uani d . 1 1
H H305 -0.2270 1.5187 0.5469 0.081 Uiso calc . 1 1
C C306 -0.1513(4) 1.4528(5) 0.6217(4) 0.0568(18) Uani d . 1 1
H H306 -0.1842 1.4143 0.6409 0.068 Uiso calc . 1 1
C C307 -0.0915(3) 1.3948(5) 0.7946(3) 0.0517(17) Uani d . 1 1
C C308 -0.0883(4) 1.3334(5) 0.8531(4) 0.071(2) Uani d . 1 1
H H308 -0.0660 1.2722 0.8530 0.086 Uiso calc . 1 1
C C309 -0.1174(6) 1.3603(7) 0.9116(5) 0.096(3) Uani d . 1 1
H H309 -0.1154 1.3174 0.9508 0.116 Uiso calc . 1 1
C C310 -0.1487(6) 1.4480(9) 0.9128(5) 0.104(3) Uani d . 1 1
H H310 -0.1679 1.4657 0.9533 0.125 Uiso calc . 1 1
C C311 -0.1533(6) 1.5123(7) 0.8568(5) 0.102(3) Uani d . 1 1
H H311 -0.1755 1.5734 0.8579 0.123 Uiso calc . 1 1
C C312 -0.1237(5) 1.4838(6) 0.7978(4) 0.079(2) Uani d . 1 1
H H312 -0.1260 1.5271 0.7588 0.095 Uiso calc . 1 1
C C401 -0.0525(4) 1.0532(5) 0.6373(4) 0.0513(17) Uani d . 1 1
C C402 -0.0726(5) 1.0752(6) 0.5658(4) 0.090(3) Uani d . 1 1
H H402 -0.0738 1.1407 0.5512 0.107 Uiso calc . 1 1
C C403 -0.0912(6) 1.0041(8) 0.5143(5) 0.104(3) Uani d . 1 1
H H403 -0.1039 1.0221 0.4653 0.124 Uiso calc . 1 1
C C404 -0.0919(5) 0.9113(8) 0.5315(6) 0.097(3) Uani d . 1 1
H H404 -0.1101 0.8642 0.4964 0.116 Uiso calc . 1 1
C C405 -0.0649(5) 0.8847(6) 0.6030(6) 0.094(3) Uani d . 1 1
H H405 -0.0603 0.8186 0.6160 0.112 Uiso calc . 1 1
C C406 -0.0447(5) 0.9565(6) 0.6550(4) 0.087(3) Uani d . 1 1
H H406 -0.0255 0.9385 0.7031 0.105 Uiso calc . 1 1
C C407 -0.0473(4) 1.0910(4) 0.7860(3) 0.0489(16) Uani d . 1 1
C C408 0.0043(4) 1.0520(6) 0.8402(4) 0.078(2) Uani d . 1 1
H H408 0.0536 1.0555 0.8374 0.093 Uiso calc . 1 1
C C409 -0.0153(6) 1.0078(8) 0.8987(5) 0.106(3) Uani d . 1 1
H H409 0.0207 0.9795 0.9346 0.127 Uiso calc . 1 1
C C410 -0.0847(7) 1.0042(7) 0.9054(5) 0.105(3) Uani d . 1 1
H H410 -0.0971 0.9751 0.9464 0.126 Uiso calc . 1 1
C C411 -0.1366(6) 1.0424(8) 0.8535(7) 0.118(4) Uani d . 1 1
H H411 -0.1853 1.0418 0.8588 0.142 Uiso calc . 1 1
C C412 -0.1187(5) 1.0824(7) 0.7922(5) 0.087(3) Uani d . 1 1
H H412 -0.1557 1.1040 0.7543 0.105 Uiso calc . 1 1
O O1 -0.2574(4) 1.2344(8) 0.7189(4) 0.159(4) Uani d . 1 1
C C4 -0.2949(6) 1.2620(9) 0.7592(6) 0.104(3) Uani d . 1 1
C C5 -0.2930(10) 1.2258(12) 0.8318(8) 0.199(7) Uani d . 1 1
C C6 -0.3726(15) 1.290(3) 0.7273(13) 0.158(12) Uani d P 0.50 1
C C6A -0.3108(18) 1.366(2) 0.7492(19) 0.176(13) Uani d P 0.50 1

loop_
_atom_site_aniso_label
_atom_site_aniso_U_11
_atom_site_aniso_U_22
_atom_site_aniso_U_33
_atom_site_aniso_U_12
_atom_site_aniso_U_13
_atom_site_aniso_U_23
Ir1 0.04171(15) 0.03396(13) 0.02948(13) 0.00138(12) 0.00290(9) -0.00100(11)
P1 0.0445(9) 0.0337(8) 0.0292(7) 0.0008(8) 0.0032(7) -0.0009(7)
P2 0.0481(10) 0.0396(9) 0.0345(9) 0.0033(8) 0.0038(7) -0.0046(7)
P3 0.0464(9) 0.0440(9) 0.0325(8) 0.0046(8) 0.0074(7) 0.0003(7)
P4 0.0473(10) 0.0427(9) 0.0334(8) -0.0019(8) 0.0048(7) -0.0021(7)
Cl1 0.0570(10) 0.0393(8) 0.0454(9) 0.0049(7) 0.0027(7) -0.0038(7)
Cl2 0.0592(10) 0.0549(10) 0.0340(8) 0.0071(8) 0.0061(7) 0.0051(7)
C1 0.046(4) 0.039(3) 0.034(3) 0.001(3) 0.008(3) -0.006(3)
C2 0.050(4) 0.035(3) 0.041(3) -0.008(3) 0.006(3) 0.001(3)
C3 0.046(4) 0.049(3) 0.041(4) -0.006(3) 0.009(3) 0.000(3)
C101 0.042(4) 0.035(3) 0.037(3) 0.001(3) 0.002(3) -0.001(3)
C102 0.054(4) 0.049(4) 0.050(4) -0.005(3) 0.013(3) -0.009(3)
C103 0.065(5) 0.077(5) 0.049(4) -0.006(4) 0.021(4) -0.016(4)
C104 0.056(4) 0.084(5) 0.042(4) -0.001(4) 0.017(3) 0.007(4)
C105 0.054(4) 0.058(4) 0.065(5) -0.011(4) 0.021(4) 0.004(4)
C106 0.058(4) 0.048(4) 0.045(4) 0.000(3) 0.008(3) -0.004(3)
C107 0.041(4) 0.038(3) 0.035(3) 0.005(3) 0.001(3) 0.000(3)
C108 0.065(5) 0.052(4) 0.047(4) 0.000(4) 0.003(3) -0.001(3)
C109 0.072(5) 0.063(4) 0.060(5) 0.004(4) -0.010(4) 0.018(4)
C110 0.060(5) 0.075(5) 0.049(4) 0.014(4) -0.007(4) 0.000(4)
C111 0.045(4) 0.070(5) 0.058(4) 0.002(4) -0.005(3) -0.007(4)
C112 0.047(4) 0.051(4) 0.047(4) -0.001(3) 0.002(3) 0.006(3)
C201 0.043(4) 0.039(4) 0.060(4) 0.002(3) 0.005(3) -0.012(3)
C202 0.077(5) 0.044(4) 0.080(5) 0.009(4) 0.020(4) -0.009(4)
C203 0.105(7) 0.054(5) 0.110(7) 0.006(5) 0.035(6) -0.011(5)
C204 0.095(7) 0.055(5) 0.149(9) 0.003(5) 0.043(7) -0.036(6)
C205 0.096(7) 0.079(6) 0.093(6) 0.016(5) 0.029(5) -0.028(5)
C206 0.086(6) 0.058(5) 0.069(5) 0.008(4) 0.019(4) -0.019(4)
C207 0.057(4) 0.055(4) 0.027(3) 0.008(4) 0.009(3) -0.007(3)
C208 0.094(6) 0.074(5) 0.037(4) 0.007(5) 0.006(4) 0.003(4)
C209 0.162(10) 0.084(6) 0.055(5) 0.014(6) 0.020(6) 0.020(5)
C210 0.124(9) 0.140(9) 0.039(5) 0.050(8) 0.007(5) 0.001(6)
C211 0.082(6) 0.144(9) 0.036(5) 0.035(6) -0.007(4) -0.008(5)
C212 0.069(5) 0.102(6) 0.031(4) 0.011(4) 0.002(4) -0.018(4)
C301 0.046(4) 0.050(4) 0.035(3) 0.008(3) 0.005(3) 0.005(3)
C302 0.054(4) 0.056(4) 0.058(4) 0.000(4) 0.005(4) 0.010(4)
C303 0.063(5) 0.066(5) 0.057(4) -0.009(4) 0.008(4) 0.026(4)
C304 0.067(5) 0.073(5) 0.045(4) 0.014(4) 0.004(4) 0.016(4)
C305 0.054(5) 0.098(6) 0.049(4) 0.014(4) 0.004(4) 0.016(4)
C306 0.045(4) 0.074(5) 0.052(4) 0.007(4) 0.012(3) 0.015(4)
C307 0.051(4) 0.061(4) 0.044(4) 0.011(4) 0.010(3) -0.002(3)
C308 0.096(6) 0.065(5) 0.064(5) 0.014(4) 0.042(5) 0.005(4)
C309 0.146(9) 0.088(6) 0.075(6) 0.019(6) 0.069(6) 0.015(5)
C310 0.123(8) 0.130(9) 0.074(6) 0.023(7) 0.052(6) -0.008(6)
C311 0.136(9) 0.107(7) 0.076(6) 0.056(6) 0.051(6) -0.012(6)
C312 0.101(6) 0.081(6) 0.061(5) 0.030(5) 0.030(5) 0.009(4)
C401 0.059(4) 0.048(4) 0.050(4) -0.008(3) 0.018(3) -0.006(3)
C402 0.135(8) 0.076(5) 0.053(5) -0.021(5) 0.008(5) -0.020(4)
C403 0.147(10) 0.100(7) 0.061(6) -0.012(7) 0.014(6) -0.040(5)
C404 0.088(7) 0.112(8) 0.088(7) -0.027(6) 0.011(5) -0.061(6)
C405 0.118(8) 0.058(5) 0.111(8) -0.021(5) 0.039(6) -0.026(5)
C406 0.125(8) 0.066(5) 0.069(5) -0.010(5) 0.013(5) -0.018(4)
C407 0.053(4) 0.044(4) 0.051(4) -0.012(3) 0.013(3) -0.001(3)
C408 0.074(5) 0.097(6) 0.064(5) -0.005(5) 0.017(4) 0.029(5)
C409 0.098(7) 0.149(9) 0.068(6) -0.028(7) 0.010(5) 0.047(6)
C410 0.154(11) 0.100(7) 0.072(6) -0.015(7) 0.045(7) 0.034(5)
C411 0.118(9) 0.123(8) 0.137(9) 0.020(7) 0.081(8) 0.055(8)
C412 0.081(6) 0.102(7) 0.084(6) -0.001(5) 0.028(5) 0.035(5)
O1 0.099(6) 0.283(11) 0.094(5) 0.037(6) 0.016(4) -0.028(6)
C4 0.089(8) 0.143(10) 0.082(7) 0.004(7) 0.021(6) -0.016(7)
C5 0.28(2) 0.230(16) 0.111(11) 0.078(14) 0.086(12) 0.035(10)
C6 0.109(18) 0.25(4) 0.113(18) 0.09(2) 0.018(15) 0.00(2)
C6A 0.15(3) 0.14(2) 0.26(4) 0.04(2) 0.09(3) 0.08(2)

loop_
_atom_type_symbol
_atom_type_description
_atom_type_scat_dispersion_real
_atom_type_scat_dispersion_imag
_atom_type_scat_source
C C 0.0033 0.0016 'International Tables Vol C Tables 4.2.6.8 and 6.1.1.4'
H H 0.0000 0.0000 'International Tables Vol C Tables 4.2.6.8 and 6.1.1.4'
P P 0.1023 0.0942 'International Tables Vol C Tables 4.2.6.8 and 6.1.1.4'
Cl Cl 0.1484 0.1585 'International Tables Vol C Tables 4.2.6.8 and 6.1.1.4'
Ir Ir -1.4442 7.9887 'International Tables Vol C Tables 4.2.6.8 and 6.1.1.4'
O O 0.0106 0.0060 'International Tables Vol C Tables 4.2.6.8 and 6.1.1.4'

loop_
_geom_angle_atom_site_label_1
_geom_angle_atom_site_label_2
_geom_angle_atom_site_label_3
_geom_angle
C1 Ir1 P4 84.28(16)
C1 Ir1 P1 89.23(16)
P4 Ir1 P1 173.09(5)
C1 Ir1 Cl1 175.48(16)
P4 Ir1 Cl1 92.62(6)
P1 Ir1 Cl1 93.72(5)
C1 Ir1 Cl2 88.52(15)
P4 Ir1 Cl2 89.12(5)
P1 Ir1 Cl2 93.08(5)
Cl1 Ir1 Cl2 94.73(5)
C1 Ir1 H1 90(2)
P4 Ir1 H1 83(2)
P1 Ir1 H1 94(2)
Cl1 Ir1 H1 87(2)
Cl2 Ir1 H1 173(2)
C101 P1 C107 104.0(3)
C101 P1 C2 103.4(3)
C107 P1 C2 104.3(3)
C101 P1 Ir1 119.99(19)
C107 P1 Ir1 117.0(2)
C2 P1 Ir1 106.4(2)
C1 P2 C201 117.4(3)
C1 P2 C2 106.8(3)
C201 P2 C2 108.3(3)
C1 P2 C207 114.6(3)
C201 P2 C207 104.5(3)
C2 P2 C207 104.5(3)
C1 P3 C307 113.3(3)
C1 P3 C301 122.0(3)
C307 P3 C301 104.0(3)
C1 P3 C3 106.2(3)
C307 P3 C3 109.0(3)
C301 P3 C3 101.4(3)
C401 P4 C3 104.7(3)
C401 P4 C407 101.7(3)
C3 P4 C407 103.8(3)
C401 P4 Ir1 119.7(2)
C3 P4 Ir1 106.1(2)
C407 P4 Ir1 119.0(2)
P3 C1 P2 127.1(3)
P3 C1 Ir1 120.4(3)
P2 C1 Ir1 112.3(3)
P2 C2 P1 105.4(3)
P2 C2 H2A 110.7
P1 C2 H2A 110.7
P2 C2 H2B 110.7
P1 C2 H2B 110.7
H2A C2 H2B 108.8
P3 C3 P4 110.0(3)
P3 C3 H3A 109.7
P4 C3 H3A 109.7
P3 C3 H3B 109.7
P4 C3 H3B 109.7
H3A C3 H3B 108.2
C102 C101 C106 118.0(6)
C102 C101 P1 118.7(4)
C106 C101 P1 123.2(4)
C101 C102 C103 120.1(6)
C101 C102 H102 119.9
C103 C102 H102 119.9
C104 C103 C102 120.8(6)
C104 C103 H103 119.6
C102 C103 H103 119.6
C103 C104 C105 120.4(6)
C103 C104 H104 119.8
C105 C104 H104 119.8
C104 C105 C106 119.5(6)
C104 C105 H105 120.3
C106 C105 H105 120.3
C101 C106 C105 121.1(6)
C101 C106 H106 119.4
C105 C106 H106 119.4
C108 C107 C112 118.7(5)
C108 C107 P1 119.4(5)
C112 C107 P1 122.0(4)
C107 C108 C109 120.5(6)
C107 C108 H108 119.7
C109 C108 H108 119.7
C110 C109 C108 119.8(7)
C110 C109 H109 120.1
C108 C109 H109 120.1
C111 C110 C109 119.9(6)
C111 C110 H110 120.0
C109 C110 H110 120.0
C110 C111 C112 120.5(6)
C110 C111 H111 119.7
C112 C111 H111 119.7
C111 C112 C107 120.5(6)
C111 C112 H112 119.8
C107 C112 H112 119.8
C202 C201 C206 119.2(6)
C202 C201 P2 121.8(5)
C206 C201 P2 119.0(5)
C203 C202 C201 120.3(7)
C203 C202 H202 119.9
C201 C202 H202 119.9
C202 C203 C204 120.0(8)
C202 C203 H203 120.0
C204 C203 H203 120.0
C203 C204 C205 121.1(8)
C203 C204 H204 119.4
C205 C204 H204 119.4
C204 C205 C206 118.4(8)
C204 C205 H205 120.8
C206 C205 H205 120.8
C201 C206 C205 121.0(7)
C201 C206 H206 119.5
C205 C206 H206 119.5
C208 C207 C212 119.8(6)
C208 C207 P2 118.6(5)
C212 C207 P2 121.6(5)
C207 C208 C209 121.1(8)
C207 C208 H208 119.4
C209 C208 H208 119.4
C210 C209 C208 117.9(9)
C210 C209 H209 121.0
C208 C209 H209 121.0
C211 C210 C209 121.6(8)
C211 C210 H210 119.2
C209 C210 H210 119.2
C210 C211 C212 120.0(9)
C210 C211 H211 120.0
C212 C211 H211 120.0
C211 C212 C207 119.6(8)
C211 C212 H212 120.2
C207 C212 H212 120.2
C302 C301 C306 118.2(6)
C302 C301 P3 122.0(5)
C306 C301 P3 119.6(5)
C301 C302 C303 120.5(6)
C301 C302 H302 119.8
C303 C302 H302 119.8
C304 C303 C302 120.0(6)
C304 C303 H303 120.0
C302 C303 H303 120.0
C305 C304 C303 120.0(6)
C305 C304 H304 120.0
C303 C304 H304 120.0
C304 C305 C306 120.3(6)
C304 C305 H305 119.8
C306 C305 H305 119.8
C305 C306 C301 120.9(6)
C305 C306 H306 119.5
C301 C306 H306 119.5
C312 C307 C308 117.3(6)
C312 C307 P3 123.8(5)
C308 C307 P3 118.6(5)
C309 C308 C307 121.0(7)
C309 C308 H308 119.5
C307 C308 H308 119.5
C310 C309 C308 120.0(8)
C310 C309 H309 120.0
C308 C309 H309 120.0
C309 C310 C311 121.8(8)
C309 C310 H310 119.1
C311 C310 H310 119.1
C310 C311 C312 117.4(8)
C310 C311 H311 121.3
C312 C311 H311 121.3
C307 C312 C311 122.4(7)
C307 C312 H312 118.8
C311 C312 H312 118.8
C402 C401 C406 116.9(7)
C402 C401 P4 122.3(5)
C406 C401 P4 120.0(6)
C401 C402 C403 121.6(8)
C401 C402 H402 119.2
C403 C402 H402 119.2
C404 C403 C402 121.9(9)
C404 C403 H403 119.0
C402 C403 H403 119.0
C403 C404 C405 118.3(8)
C403 C404 H404 120.8
C405 C404 H404 120.8
C406 C405 C404 119.5(8)
C406 C405 H405 120.3
C404 C405 H405 120.3
C401 C406 C405 121.1(8)
C401 C406 H406 119.5
C405 C406 H406 119.5
C408 C407 C412 117.4(7)
C408 C407 P4 120.8(6)
C412 C407 P4 121.7(6)
C407 C408 C409 120.6(8)
C407 C408 H408 119.7
C409 C408 H408 119.7
C410 C409 C408 121.2(9)
C410 C409 H409 119.4
C408 C409 H409 119.4
C409 C410 C411 119.7(9)
C409 C410 H410 120.1
C411 C410 H410 120.1
C410 C411 C412 120.2(9)
C410 C411 H411 119.9
C412 C411 H411 119.9
C407 C412 C411 120.8(8)
C407 C412 H412 119.6
C411 C412 H412 119.6
O1 C4 C5 125.7(12)
O1 C4 C6A 111.0(16)
C5 C4 C6A 115.0(17)
O1 C4 C6 118.2(13)
C5 C4 C6 107.6(15)
C6A C4 C6 62.8(16)
C4 C6 C6A 57.2(14)
C4 C6A C6 60.0(15)

loop_
_geom_bond_atom_site_label_1
_geom_bond_atom_site_label_2
_geom_bond_distance
Ir1 C1 2.101(5)
Ir1 P4 2.2831(16)
Ir1 P1 2.3019(15)
Ir1 Cl1 2.4412(15)
Ir1 Cl2 2.5157(14)
Ir1 H1 1.638(19)
P1 C101 1.819(6)
P1 C107 1.834(6)
P1 C2 1.842(6)
P2 C1 1.695(6)
P2 C201 1.809(6)
P2 C2 1.813(6)
P2 C207 1.827(6)
P3 C1 1.688(6)
P3 C307 1.817(6)
P3 C301 1.823(6)
P3 C3 1.824(6)
P4 C401 1.816(6)
P4 C3 1.829(6)
P4 C407 1.837(6)
C2 H2A 0.9800
C2 H2B 0.9800
C3 H3A 0.9800
C3 H3B 0.9800
C101 C102 1.378(8)
C101 C106 1.390(8)
C102 C103 1.391(9)
C102 H102 0.9400
C103 C104 1.355(10)
C103 H103 0.9400
C104 C105 1.359(9)
C104 H104 0.9400
C105 C106 1.390(9)
C105 H105 0.9400
C106 H106 0.9400
C107 C108 1.381(8)
C107 C112 1.387(8)
C108 C109 1.396(9)
C108 H108 0.9400
C109 C110 1.378(10)
C109 H109 0.9400
C110 C111 1.364(10)
C110 H110 0.9400
C111 C112 1.387(9)
C111 H111 0.9400
C112 H112 0.9400
C201 C202 1.385(9)
C201 C206 1.385(9)
C202 C203 1.373(10)
C202 H202 0.9400
C203 C204 1.377(12)
C203 H203 0.9400
C204 C205 1.382(12)
C204 H204 0.9400
C205 C206 1.390(10)
C205 H205 0.9400
C206 H206 0.9400
C207 C208 1.363(9)
C207 C212 1.387(9)
C208 C209 1.394(11)
C208 H208 0.9400
C209 C210 1.382(15)
C209 H209 0.9400
C210 C211 1.358(13)
C210 H210 0.9400
C211 C212 1.383(10)
C211 H211 0.9400
C212 H212 0.9400
C301 C302 1.372(9)
C301 C306 1.381(8)
C302 C303 1.385(9)
C302 H302 0.9400
C303 C304 1.361(9)
C303 H303 0.9400
C304 C305 1.358(10)
C304 H304 0.9400
C305 C306 1.365(9)
C305 H305 0.9400
C306 H306 0.9400
C307 C312 1.372(9)
C307 C308 1.382(9)
C308 C309 1.377(10)
C308 H308 0.9400
C309 C310 1.343(12)
C309 H309 0.9400
C310 C311 1.367(12)
C310 H310 0.9400
C311 C312 1.396(10)
C311 H311 0.9400
C312 H312 0.9400
C401 C402 1.358(9)
C401 C406 1.371(10)
C402 C403 1.373(11)
C402 H402 0.9400
C403 C404 1.317(13)
C403 H403 0.9400
C404 C405 1.390(13)
C404 H404 0.9400
C405 C406 1.389(11)
C405 H405 0.9400
C406 H406 0.9400
C407 C408 1.369(9)
C407 C412 1.376(10)
C408 C409 1.371(11)
C408 H408 0.9400
C409 C410 1.337(13)
C409 H409 0.9400
C410 C411 1.342(14)
C410 H410 0.9400
C411 C412 1.380(11)
C411 H411 0.9400
C412 H412 0.9400
O1 C4 1.197(11)
C4 C5 1.450(15)
C4 C6A 1.47(3)
C4 C6 1.51(2)
C6 C6A 1.56(4)

loop_
_geom_hbond_atom_site_label_D
_geom_hbond_atom_site_label_H
_geom_hbond_atom_site_label_A
_geom_hbond_site_symmetry_A
_geom_hbond_distance_DH
_geom_hbond_distance_HA
_geom_hbond_distance_DA
_geom_hbond_angle_DHA
C112 H112 Cl1 2_556 0.94 2.73 3.601(6) 154
C3 H3B O1 1_555 0.98 2.48 3.435(10) 163

_cod_database_fobs_code 2242509
